data_2232511
loop_
_publ_author_name
'Chen, Kew-Yu'
'Fang, Tzu-Chien'
'Chang, Ming-Jen'
'Tsai, Hsing-Yang'
'Luo, Ming-Hui'

_publ_section_title
;
 2-(2-Hydroxyphenyl)-1,3-benzothiazole-6-carbaldehyde
;
_journal_coeditor_code XU5345
_journal_issue 11
_journal_name_full 'Acta Crystallographica Section E'
_journal_page_first o2862
_journal_paper_doi 10.1107/S1600536811040712
_journal_volume 67
_journal_year 2011
_chemical_formula_iupac 'C14 H9 N O2 S'
_chemical_formula_moiety 'C14 H9 N O2 S'
_chemical_formula_sum 'C14 H9 N O2 S'
_chemical_formula_weight 255.28
_chemical_name_systematic
;
2-(2-Hydroxyphenyl)-1,3-benzothiazole-6-carbaldehyde
;
_space_group_IT_number 14
_symmetry_cell_setting monoclinic
_symmetry_space_group_name_Hall '-P 2yn'
_symmetry_space_group_name_H-M 'P 1 21/n 1'
_atom_sites_solution_hydrogens geom
_atom_sites_solution_primary direct
_atom_sites_solution_secondary difmap
_audit_creation_method SHELXL-97
_cell_angle_alpha 90.00
_cell_angle_beta 98.147(2)
_cell_angle_gamma 90.00
_cell_formula_units_Z 4
_cell_length_a 8.2645(3)
_cell_length_b 5.6449(2)
_cell_length_c 23.8341(9)
_cell_measurement_reflns_used 2297
_cell_measurement_temperature 150.00(10)
_cell_measurement_theta_max 25.72
_cell_measurement_theta_min 2.52
_cell_volume 1100.69(7)
_computing_cell_refinement 'SAINT (Bruker, 2001)'
_computing_data_collection 'SMART (Bruker, 2001)'
_computing_data_reduction 'SAINT (Bruker, 2001)'
_computing_molecular_graphics 'ORTEP-3 for Windows (Farrugia, 1997)'
_computing_publication_material 'WinGX (Farrugia, 1999)'
_computing_structure_refinement 'SHELXL97 (Sheldrick, 2008)'
_computing_structure_solution 'SHELXS97 (Sheldrick, 2008)'
_diffrn_ambient_temperature 150.00(10)
_diffrn_measured_fraction_theta_full 0.998
_diffrn_measured_fraction_theta_max 0.998
_diffrn_measurement_device_type 'Bruker SMART CCD area-detector'
_diffrn_measurement_method '\f and \w'
_diffrn_radiation_monochromator graphite
_diffrn_radiation_source 'fine-focus sealed tube'
_diffrn_radiation_type MoK\a
_diffrn_radiation_wavelength 0.71073
_diffrn_reflns_av_R_equivalents 0.0417
_diffrn_reflns_av_sigmaI/netI 0.0623
_diffrn_reflns_limit_h_max 9
_diffrn_reflns_limit_h_min -9
_diffrn_reflns_limit_k_max 3
_diffrn_reflns_limit_k_min -6
_diffrn_reflns_limit_l_max 28
_diffrn_reflns_limit_l_min -28
_diffrn_reflns_number 8427
_diffrn_reflns_theta_full 25.02
_diffrn_reflns_theta_max 25.02
_diffrn_reflns_theta_min 1.73
_exptl_absorpt_coefficient_mu 0.285
_exptl_absorpt_correction_T_max 0.9922
_exptl_absorpt_correction_T_min 0.8815
_exptl_absorpt_correction_type multi-scan
_exptl_absorpt_process_details '(SADABS; Bruker, 2001)'
_exptl_crystal_colour yellow
_exptl_crystal_density_diffrn 1.541
_exptl_crystal_density_method 'not measured'
_exptl_crystal_description plate
_exptl_crystal_F_000 528
_exptl_crystal_size_max 0.38
_exptl_crystal_size_mid 0.14
_exptl_crystal_size_min 0.04
_refine_diff_density_max 0.223
_refine_diff_density_min -0.265
_refine_ls_extinction_coef 0.0014(2)
_refine_ls_extinction_expression Fc^*^=kFc[1+0.001xFc^2^\l^3^/sin(2\q)]^-1/4^
_refine_ls_extinction_method 'SHELXL97 (Sheldrick, 2008)'
_refine_ls_goodness_of_fit_ref 0.895
_refine_ls_hydrogen_treatment mixed
_refine_ls_matrix_type full
_refine_ls_number_parameters 168
_refine_ls_number_reflns 1943
_refine_ls_number_restraints 1
_refine_ls_restrained_S_all 0.896
_refine_ls_R_factor_all 0.0454
_refine_ls_R_factor_gt 0.0291
_refine_ls_shift/su_max 0.000
_refine_ls_shift/su_mean 0.000
_refine_ls_structure_factor_coef Fsqd
_refine_ls_weighting_details 'calc w=1/[\s^2^(Fo^2^)+(0.0251P)^2^+0.0000P] where P=(Fo^2^+2Fc^2^)/3'
_refine_ls_weighting_scheme calc
_refine_ls_wR_factor_gt 0.0558
_refine_ls_wR_factor_ref 0.0575
_reflns_number_gt 1333
_reflns_number_total 1943
_reflns_threshold_expression I>2\s(I)
_cod_data_source_file xu5345.cif
_cod_data_source_block I
_cod_original_sg_symbol_Hall '-p 2yn'
_cod_original_sg_symbol_H-M 'P 21/n'
_cod_database_code 2232511
_cod_database_fobs_code 2232511

loop_
_symmetry_equiv_pos_as_xyz
'x, y, z'
'-x+1/2, y+1/2, -z+1/2'
'-x, -y, -z'
'x-1/2, -y-1/2, z-1/2'

loop_
_atom_site_type_symbol
_atom_site_label
_atom_site_fract_x
_atom_site_fract_y
_atom_site_fract_z
_atom_site_U_iso_or_equiv
_atom_site_adp_type
_atom_site_calc_flag
_atom_site_refinement_flags
_atom_site_occupancy
_atom_site_symmetry_multiplicity
S S 0.74344(6) 0.79801(8) 0.392532(18) 0.02213(16) Uani d . 1 1
O O1 0.51794(15) 0.6205(2) 0.59718(5) 0.0317(4) Uani d . 1 1
O O2 1.05490(15) 1.4470(2) 0.35839(5) 0.0272(3) Uani d D 1 1
N N1 0.88683(16) 1.1973(2) 0.42282(6) 0.0183(3) Uani d . 1 1
C C1 0.81872(19) 1.1165(3) 0.46928(7) 0.0167(4) Uani d . 1 1
C C2 0.7362(2) 0.8986(3) 0.46067(7) 0.0169(4) Uani d . 1 1
C C3 0.66326(19) 0.7940(3) 0.50315(7) 0.0189(4) Uani d . 1 1
H H3 0.6076 0.6510 0.4970 0.023 Uiso calc R 1 1
C C4 0.67509(19) 0.9071(3) 0.55528(7) 0.0183(4) Uani d . 1 1
C C5 0.7578(2) 1.1247(3) 0.56406(7) 0.0211(4) Uani d . 1 1
H H5 0.7644 1.1987 0.5992 0.025 Uiso calc R 1 1
C C6 0.82896(19) 1.2299(3) 0.52162(7) 0.0204(4) Uani d . 1 1
H H6 0.8830 1.3741 0.5277 0.024 Uiso calc R 1 1
C C7 0.5997(2) 0.7988(3) 0.60128(7) 0.0252(4) Uani d . 1 1
H H7 0.6162 0.8736 0.6364 0.030 Uiso calc R 1 1
C C11 0.91907(19) 1.0821(3) 0.32631(7) 0.0168(4) Uani d . 1 1
C C12 1.0157(2) 1.2802(3) 0.31764(7) 0.0190(4) Uani d . 1 1
C C13 1.07588(19) 1.3083(3) 0.26659(7) 0.0219(4) Uani d . 1 1
H H13 1.1400 1.4394 0.2611 0.026 Uiso calc R 1 1
C C14 1.04146(19) 1.1439(3) 0.22413(7) 0.0229(5) Uani d . 1 1
H H14 1.0826 1.1644 0.1901 0.027 Uiso calc R 1 1
C C15 0.9459(2) 0.9477(3) 0.23149(7) 0.0239(5) Uani d . 1 1
H H15 0.9225 0.8371 0.2026 0.029 Uiso calc R 1 1
C C16 0.8862(2) 0.9183(3) 0.28209(7) 0.0222(4) Uani d . 1 1
H H16 0.8223 0.7863 0.2870 0.027 Uiso calc R 1 1
C C17 0.85778(19) 1.0478(3) 0.38021(7) 0.0180(4) Uani d . 1 1
H H2 1.005(2) 1.407(4) 0.3877(7) 0.071(8) Uiso d D 1 1

loop_
_atom_site_aniso_label
_atom_site_aniso_U_11
_atom_site_aniso_U_22
_atom_site_aniso_U_33
_atom_site_aniso_U_12
_atom_site_aniso_U_13
_atom_site_aniso_U_23
S 0.0278(3) 0.0195(3) 0.0199(3) -0.0044(2) 0.0062(2) -0.0013(2)
O1 0.0349(8) 0.0318(8) 0.0295(8) -0.0074(7) 0.0085(7) 0.0053(6)
O2 0.0346(8) 0.0245(8) 0.0233(8) -0.0092(6) 0.0070(7) -0.0026(6)
N1 0.0198(9) 0.0164(8) 0.0186(8) 0.0005(7) 0.0025(7) 0.0009(7)
C1 0.0154(10) 0.0160(10) 0.0181(10) 0.0040(8) 0.0003(8) 0.0037(8)
C2 0.0172(10) 0.0169(10) 0.0165(10) 0.0029(8) 0.0016(8) 0.0006(8)
C3 0.0162(10) 0.0168(10) 0.0233(11) 0.0011(8) 0.0016(8) 0.0021(9)
C4 0.0170(10) 0.0194(10) 0.0187(10) 0.0043(8) 0.0034(8) 0.0037(8)
C5 0.0226(11) 0.0225(11) 0.0179(11) 0.0051(9) 0.0019(9) -0.0020(8)
C6 0.0209(11) 0.0178(10) 0.0220(11) -0.0004(8) 0.0011(8) -0.0001(8)
C7 0.0241(12) 0.0299(11) 0.0215(11) 0.0069(10) 0.0030(9) 0.0008(9)
C11 0.0162(10) 0.0173(10) 0.0171(10) 0.0008(8) 0.0028(8) 0.0023(8)
C12 0.0183(10) 0.0184(10) 0.0194(10) 0.0019(9) -0.0003(8) -0.0006(9)
C13 0.0207(11) 0.0220(10) 0.0233(11) -0.0037(8) 0.0048(9) 0.0048(9)
C14 0.0202(11) 0.0292(12) 0.0201(11) 0.0032(9) 0.0060(9) 0.0051(9)
C15 0.0279(12) 0.0240(11) 0.0198(11) 0.0016(9) 0.0040(9) -0.0030(8)
C16 0.0238(11) 0.0184(10) 0.0244(11) -0.0023(9) 0.0038(9) 0.0011(9)
C17 0.0146(10) 0.0163(10) 0.0228(11) 0.0030(8) 0.0016(8) 0.0022(8)

loop_
_atom_type_symbol
_atom_type_description
_atom_type_scat_dispersion_real
_atom_type_scat_dispersion_imag
_atom_type_scat_source
S S 0.1246 0.1234 'International Tables Vol C Tables 4.2.6.8 and 6.1.1.4'
O O 0.0106 0.0060 'International Tables Vol C Tables 4.2.6.8 and 6.1.1.4'
N N 0.0061 0.0033 'International Tables Vol C Tables 4.2.6.8 and 6.1.1.4'
C C 0.0033 0.0016 'International Tables Vol C Tables 4.2.6.8 and 6.1.1.4'
H H 0.0000 0.0000 'International Tables Vol C Tables 4.2.6.8 and 6.1.1.4'

loop_
_geom_angle_atom_site_label_1
_geom_angle_atom_site_label_2
_geom_angle_atom_site_label_3
_geom_angle
C2 S C17 89.10(8)
C12 O2 H2 107.2(14)
C17 N1 C1 110.79(14)
N1 C1 C6 125.67(16)
N1 C1 C2 114.43(15)
C6 C1 C2 119.88(16)
C3 C2 C1 121.30(16)
C3 C2 S 128.62(14)
C1 C2 S 110.07(12)
C2 C3 C4 118.44(16)
C2 C3 H3 120.8
C4 C3 H3 120.8
C3 C4 C5 120.40(16)
C3 C4 C7 119.55(16)
C5 C4 C7 120.05(16)
C6 C5 C4 121.13(16)
C6 C5 H5 119.4
C4 C5 H5 119.4
C5 C6 C1 118.84(16)
C5 C6 H6 120.6
C1 C6 H6 120.6
O1 C7 C4 125.29(17)
O1 C7 H7 117.4
C4 C7 H7 117.4
C16 C11 C12 117.93(15)
C16 C11 C17 121.39(15)
C12 C11 C17 120.67(15)
O2 C12 C13 117.94(15)
O2 C12 C11 121.94(15)
C13 C12 C11 120.11(16)
C14 C13 C12 120.42(16)
C14 C13 H13 119.8
C12 C13 H13 119.8
C13 C14 C15 120.61(16)
C13 C14 H14 119.7
C15 C14 H14 119.7
C16 C15 C14 119.28(16)
C16 C15 H15 120.4
C14 C15 H15 120.4
C15 C16 C11 121.64(16)
C15 C16 H16 119.2
C11 C16 H16 119.2
N1 C17 C11 123.12(15)
N1 C17 S 115.59(12)
C11 C17 S 121.27(12)

loop_
_geom_bond_atom_site_label_1
_geom_bond_atom_site_label_2
_geom_bond_distance
S C2 1.7296(16)
S C17 1.7454(17)
O1 C7 1.2087(19)
O2 C12 1.3588(19)
O2 H2 0.890(14)
N1 C17 1.3160(18)
N1 C1 1.3882(19)
C1 C6 1.394(2)
C1 C2 1.407(2)
C2 C3 1.382(2)
C3 C4 1.388(2)
C3 H3 0.9300
C4 C5 1.407(2)
C4 C7 1.469(2)
C5 C6 1.375(2)
C5 H5 0.9300
C6 H6 0.9300
C7 H7 0.9300
C11 C16 1.400(2)
C11 C12 1.406(2)
C11 C17 1.459(2)
C12 C13 1.387(2)
C13 C14 1.373(2)
C13 H13 0.9300
C14 C15 1.386(2)
C14 H14 0.9300
C15 C16 1.376(2)
C15 H15 0.9300
C16 H16 0.9300

loop_
_geom_hbond_atom_site_label_D
_geom_hbond_atom_site_label_H
_geom_hbond_atom_site_label_A
_geom_hbond_site_symmetry_A
_geom_hbond_distance_DH
_geom_hbond_distance_HA
_geom_hbond_distance_DA
_geom_hbond_angle_DHA
O2 H2 N1 1_555 0.889(17) 1.81(2) 2.6228(18) 150(2)
C5 H5 O2 3_786 0.93 2.61 3.293(2) 130

loop_
_cod_related_entry_id
_cod_related_entry_database
_cod_related_entry_code
1 ChemSpider 30657173
